data_7701454
loop_
_publ_author_name
'Qin, Dan'
'Zhang, Tian-Jiao'
'Ma, Cheng-Bing'
'Yang, Guo-Yu'

_publ_section_title
;
 Two novel 3D borates: porous-layer and layer-pillar frameworks.
;
_journal_issue 12
_journal_name_full 'Dalton transactions (Cambridge, England : 2003)'
_journal_page_first 3824
_journal_page_last 3829
_journal_paper_doi 10.1039/c9dt03867a
_journal_volume 49
_journal_year 2020
_chemical_formula_sum 'C36 H84 Cd4.5 Ge8 N13 O59 V12'
_chemical_formula_weight 3340.96
_space_group_crystal_system monoclinic
_space_group_IT_number 15
_space_group_name_Hall '-C 2yc'
_space_group_name_H-M_alt 'C 1 2/c 1'
_symmetry_space_group_name_Hall '-C 2yc'
_symmetry_space_group_name_H-M 'C 1 2/c 1'
_atom_sites_solution_hydrogens geom
_audit_creation_method SHELXL-2014/7
_audit_update_record
;
2017-01-06 deposited with the CCDC.    2019-10-28 downloaded from the CCDC.
;
_cell_angle_alpha 90
_cell_angle_beta 100.15(3)
_cell_angle_gamma 90
_cell_formula_units_Z 4
_cell_length_a 17.193(3)
_cell_length_b 23.511(5)
_cell_length_c 26.373(5)
_cell_measurement_reflns_used 27713
_cell_measurement_temperature 293(2)
_cell_measurement_theta_max 27.465
_cell_measurement_theta_min 3.025
_cell_volume 10494(4)
_computing_cell_refinement 'Bruker XSCANS'
_computing_data_collection 'Bruker XSCANS'
_computing_data_reduction 'SHELXL-2014/7 (Sheldrick, 2014)'
_computing_molecular_graphics 'SHELXL-2014/7 (Sheldrick, 2014)'
_computing_publication_material 'SHELXL-2014/7 (Sheldrick, 2014)'
_computing_structure_refinement 'SHELXL-2014/7 (Sheldrick, 2014)'
_computing_structure_solution 'SHELXL-2014/7 (Sheldrick, 2014)'
_diffrn_ambient_temperature 293(2)
_diffrn_measured_fraction_theta_full 0.991
_diffrn_measured_fraction_theta_max 0.984
_diffrn_measurement_device_type 'Bruker P4'
_diffrn_measurement_method '\w scans'
_diffrn_radiation_type MoK\a
_diffrn_radiation_wavelength 0.71073
_diffrn_reflns_av_R_equivalents 0.1080
_diffrn_reflns_av_unetI/netI 0.1053
_diffrn_reflns_Laue_measured_fraction_full 0.991
_diffrn_reflns_Laue_measured_fraction_max 0.984
_diffrn_reflns_limit_h_max 20
_diffrn_reflns_limit_h_min -22
_diffrn_reflns_limit_k_max 30
_diffrn_reflns_limit_k_min -30
_diffrn_reflns_limit_l_max 33
_diffrn_reflns_limit_l_min -34
_diffrn_reflns_number 45848
_diffrn_reflns_point_group_measured_fraction_full 0.991
_diffrn_reflns_point_group_measured_fraction_max 0.984
_diffrn_reflns_theta_full 25.242
_diffrn_reflns_theta_max 27.466
_diffrn_reflns_theta_min 3.025
_exptl_absorpt_coefficient_mu 4.246
_exptl_absorpt_correction_T_max 1.0000
_exptl_absorpt_correction_T_min 0.2512
_exptl_absorpt_correction_type empirical
_exptl_crystal_colour Black
_exptl_crystal_density_diffrn 2.115
_exptl_crystal_description needle
_exptl_crystal_F_000 6444
_exptl_crystal_size_max 0.24
_exptl_crystal_size_mid 0.17
_exptl_crystal_size_min 0.14
_refine_diff_density_max 3.304
_refine_diff_density_min -1.343
_refine_diff_density_rms 0.270
_refine_ls_extinction_method none
_refine_ls_goodness_of_fit_ref 1.068
_refine_ls_hydrogen_treatment constr
_refine_ls_matrix_type full
_refine_ls_number_parameters 652
_refine_ls_number_reflns 11814
_refine_ls_number_restraints 123
_refine_ls_restrained_S_all 1.063
_refine_ls_R_factor_all 0.1486
_refine_ls_R_factor_gt 0.0849
_refine_ls_shift/su_max 0.018
_refine_ls_shift/su_mean 0.001
_refine_ls_structure_factor_coef Fsqd
_refine_ls_weighting_details 'w=1/[\s^2^(Fo^2^)+(0.1385P)^2^+66.7619P] where P=(Fo^2^+2Fc^2^)/3'
_refine_ls_weighting_scheme calc
_refine_ls_wR_factor_gt 0.2298
_refine_ls_wR_factor_ref 0.2727
_reflns_Friedel_coverage 0.000
_reflns_number_gt 6597
_reflns_number_total 11814
_reflns_threshold_expression 'I > 2\s(I)'
_cod_data_source_file c9dt03867a2.cif
_cod_data_source_block shelx_2
_cod_depositor_comments 'Adding full bibliography for 7701453--7701455.cif.'
_cod_original_cell_volume 10493(4)
_cod_original_formula_sum 'C36 H84 Cd4.50 Ge8 N13 O59 V12'
_cod_database_code 7701454
_shelx_shelxl_version_number 2014/7
_shelx_space_group_comment
;
The symmetry employed for this shelxl refinement is uniquely defined
by the following loop, which should always be used as a source of
symmetry information in preference to the above space-group names.
They are only intended as comments.
;

loop_
_space_group_symop_operation_xyz
'x, y, z'
'-x, y, -z+1/2'
'x+1/2, y+1/2, z'
'-x+1/2, y+1/2, -z+1/2'
'-x, -y, -z'
'x, -y, z-1/2'
'-x+1/2, -y+1/2, -z'
'x+1/2, -y+1/2, z-1/2'

loop_
_atom_site_label
_atom_site_type_symbol
_atom_site_fract_x
_atom_site_fract_y
_atom_site_fract_z
_atom_site_U_iso_or_equiv
_atom_site_adp_type
_atom_site_occupancy
_atom_site_site_symmetry_order
_atom_site_calc_flag
_atom_site_refinement_flags_posn
_atom_site_refinement_flags_adp
_atom_site_refinement_flags_occupancy
Cd1 Cd -0.40542(5) 0.25641(4) 0.60525(3) 0.0443(3) Uani 1 1 d . . .
Cd2 Cd -0.78312(6) 0.18095(5) 0.49715(3) 0.0509(3) Uani 1 1 d . . .
Cd3 Cd -0.5000 -0.0838(4) 0.7500 0.064(2) Uani 0.3 2 d DS TU P
Cd33 Cd -0.5184(9) -0.0797(7) 0.7622(6) 0.068(3) Uani 0.1 1 d . U P
V1 V -0.5000 0.42429(14) 0.7500 0.0528(8) Uani 1 2 d S T P
V2 V -0.65664(15) 0.37704(11) 0.69682(8) 0.0531(6) Uani 1 1 d . . .
V3 V -0.71521(12) 0.25802(10) 0.67124(7) 0.0454(5) Uani 1 1 d . . .
V4 V -0.65285(11) 0.13923(10) 0.69082(7) 0.0413(5) Uani 1 1 d . . .
V5 V -0.66719(12) 0.16986(10) 0.79318(7) 0.0437(5) Uani 1 1 d . . .
V6 V -0.5000 0.09128(14) 0.7500 0.0410(7) Uani 1 2 d S T P
V7 V -0.55659(13) 0.34461(10) 0.62469(7) 0.0443(5) Uani 1 1 d . . .
Ge1 Ge -0.61026(7) 0.21619(6) 0.58559(4) 0.0395(3) Uani 1 1 d . . .
Ge2 Ge -0.73910(8) 0.29997(7) 0.78682(5) 0.0511(4) Uani 1 1 d . . .
Ge3 Ge -0.49391(7) 0.12323(6) 0.62834(4) 0.0419(3) Uani 1 1 d . . .
Ge4 Ge -0.37612(9) 0.39271(7) 0.67054(5) 0.0525(4) Uani 1 1 d . . .
O1 O -0.5000 0.4922(6) 0.7500 0.084(5) Uani 1 2 d S T P
O2 O -0.5871(7) 0.3810(5) 0.5730(3) 0.078(4) Uani 1 1 d . . .
O3 O -0.7192(7) 0.4261(6) 0.6718(4) 0.085(4) Uani 1 1 d . . .
O4 O -0.3743(8) 0.4592(5) 0.6393(4) 0.080(4) Uani 1 1 d . . .
O5 O -0.4630(6) 0.0582(4) 0.6069(4) 0.061(3) Uani 1 1 d . . .
O6 O -0.8402(5) 0.2898(6) 0.7802(4) 0.072(3) Uani 1 1 d . . .
O7 O -0.8019(5) 0.2595(5) 0.6385(3) 0.065(3) Uani 1 1 d . . .
O8 O -0.5507(6) 0.3937(4) 0.6844(3) 0.051(2) Uani 1 1 d . . .
O9 O -0.4404(5) 0.3454(4) 0.6351(3) 0.051(2) Uani 1 1 d . . .
O10 O -0.7373(5) 0.1301(5) 0.8069(3) 0.061(3) Uani 1 1 d . . .
O11 O -0.5000 0.0222(6) 0.7500 0.059(3) Uani 1 2 d S T P
O12 O -0.6510(5) 0.3172(4) 0.6477(3) 0.046(2) Uani 1 1 d . . .
O13 O -0.3955(6) 0.4027(4) 0.7328(3) 0.056(2) Uani 1 1 d . . .
O14 O -0.7166(6) 0.0926(5) 0.6683(4) 0.064(3) Uani 1 1 d . . .
O15 O -0.6559(5) 0.2011(4) 0.6391(3) 0.050(2) Uani 1 1 d . . .
O16 O -0.7205(6) 0.3635(5) 0.8233(3) 0.059(3) Uani 1 1 d . . .
O17 O -0.7134(6) 0.3150(4) 0.7266(3) 0.056(2) Uani 1 1 d . . .
O18 O -0.7005(5) 0.1994(4) 0.7239(3) 0.047(2) Uani 1 1 d . . .
O19 O -0.5604(5) 0.1519(4) 0.5755(3) 0.0412(19) Uani 1 1 d . . .
O20 O -0.5481(5) 0.1127(4) 0.6778(3) 0.045(2) Uani 1 1 d . . .
O21 O -0.6826(5) 0.2468(4) 0.8202(3) 0.049(2) Uani 1 1 d . . .
O22 O -0.3988(5) 0.1210(4) 0.7403(3) 0.044(2) Uani 1 1 d . . .
O23 O -0.6789(5) 0.2327(4) 0.5328(3) 0.043(2) Uani 1 1 d . . .
O24 O -0.4178(5) 0.1714(4) 0.6464(3) 0.044(2) Uani 1 1 d . . .
O25 O -0.5371(5) 0.2680(4) 0.6010(3) 0.046(2) Uani 1 1 d . . .
O1W O -0.5000 0.254(2) 0.7500 0.31(2) Uani 1 2 d S TU P
O2W O -0.5049(17) 0.4834(14) 0.5601(11) 0.243(12) Uani 1 1 d . U .
O3W O -0.3256(17) 0.0184(13) 0.6617(11) 0.240(12) Uani 1 1 d . U .
O4W O -0.3564(17) 0.5555(14) 0.7054(10) 0.238(12) Uani 1 1 d . U .
O5W O -0.389(4) 0.422(3) 0.311(2) 0.24(2) Uani 0.5 1 d . U P
O6W O -0.536(2) 0.1403(17) 0.4756(14) 0.306(17) Uani 1 1 d . U .
O7W O -0.882(3) 0.193(2) 0.7394(18) 0.187(17) Uani 0.5 1 d . U P
N4 N -0.7574(10) 0.0934(5) 0.5429(5) 0.073(4) Uani 1 1 d . . .
N3 N -0.7214(8) 0.1286(5) 0.4446(4) 0.068(4) Uani 1 1 d . . .
H3B H -0.7495 0.1292 0.4129 0.081 Uiso 1 1 calc R U .
H3C H -0.6742 0.1437 0.4435 0.081 Uiso 1 1 calc R U .
N2 N -0.3936(7) 0.3058(6) 0.5289(4) 0.057(3) Uani 1 1 d . . .
N1 N -0.3508(6) 0.1958(5) 0.5480(4) 0.050(3) Uani 1 1 d . . .
C5 C -0.3470(8) 0.2157(7) 0.5012(5) 0.056(4) Uani 1 1 d . . .
C10 C -0.4142(9) 0.3597(9) 0.5215(5) 0.070(5) Uani 1 1 d . . .
H10A H -0.4298 0.3807 0.5479 0.084 Uiso 1 1 calc R U .
C6 C -0.3703(8) 0.2749(8) 0.4903(4) 0.058(4) Uani 1 1 d . . .
N5 N -0.8896(9) 0.1687(9) 0.5393(7) 0.119(7) Uani 1 1 d . . .
H5A H -0.8975 0.2004 0.5561 0.143 Uiso 1 1 calc R U .
H5B H -0.9331 0.1614 0.5165 0.143 Uiso 1 1 calc R U .
C101 C -0.3390(12) 0.2688(11) 0.4035(6) 0.093(6) Uani 1 1 d . U .
H10B H -0.3360 0.2849 0.3717 0.112 Uiso 1 1 calc R U .
C8 C -0.3875(11) 0.3548(9) 0.4346(6) 0.077(5) Uani 1 1 d . . .
H8A H -0.3846 0.3718 0.4031 0.092 Uiso 1 1 calc R U .
C9 C -0.4123(11) 0.3859(9) 0.4714(7) 0.092(6) Uani 1 1 d . . .
H9A H -0.4279 0.4235 0.4652 0.110 Uiso 1 1 calc R U .
C16 C -0.8727(11) 0.1213(11) 0.5756(7) 0.099(8) Uani 1 1 d . . .
H16A H -0.8383 0.1341 0.6066 0.118 Uiso 1 1 calc R U .
H16B H -0.9215 0.1078 0.5850 0.118 Uiso 1 1 calc R U .
C7 C -0.3671(9) 0.3005(8) 0.4420(5) 0.065(4) Uani 1 1 d . . .
C4 C -0.3190(10) 0.1846(9) 0.4634(5) 0.071(5) Uani 1 1 d . . .
C1 C -0.3275(10) 0.1446(7) 0.5574(6) 0.069(4) Uani 1 1 d . . .
H1A H -0.3293 0.1294 0.5897 0.083 Uiso 1 1 calc R U .
C100 C -0.3168(14) 0.2152(11) 0.4140(6) 0.100(7) Uani 1 1 d . U .
H10C H -0.2983 0.1950 0.3883 0.120 Uiso 1 1 calc R U .
C3 C -0.2964(12) 0.1286(9) 0.4748(7) 0.083(5) Uani 1 1 d . . .
H3A H -0.2800 0.1054 0.4501 0.100 Uiso 1 1 calc R U .
C2 C -0.2987(11) 0.1097(8) 0.5202(6) 0.077(5) Uani 1 1 d . . .
H2A H -0.2814 0.0729 0.5290 0.093 Uiso 1 1 calc R U .
C15 C -0.8346(16) 0.0748(9) 0.5524(7) 0.116(10) Uani 1 1 d . . .
H15A H -0.8674 0.0635 0.5202 0.140 Uiso 1 1 calc R U .
H15B H -0.8283 0.0423 0.5753 0.140 Uiso 1 1 calc R U .
C14 C -0.7180(18) 0.0573(14) 0.5142(9) 0.148(10) Uani 1 1 d D U .
H14A H -0.7432 0.0204 0.5137 0.178 Uiso 1 1 calc R U .
H14B H -0.6646 0.0528 0.5331 0.178 Uiso 1 1 calc R U .
C13 C -0.7116(16) 0.0706(12) 0.4622(9) 0.126(8) Uani 1 1 d D U .
H13A H -0.6600 0.0580 0.4569 0.152 Uiso 1 1 calc R U .
H13B H -0.7504 0.0478 0.4399 0.152 Uiso 1 1 calc R U .
N7 N -0.4997(17) -0.0594(14) 0.8329(5) 0.147(14) Uani 0.5 1 d D U P
C20 C -0.536(3) -0.1561(16) 0.8465(13) 0.144(16) Uani 0.5 1 d D U P
H20A H -0.5849 -0.1745 0.8514 0.173 Uiso 0.5 1 calc R U P
H20B H -0.4928 -0.1755 0.8681 0.173 Uiso 0.5 1 calc R U P
N8 N -0.3725(8) -0.0601(15) 0.7795(9) 0.101(10) Uani 0.5 1 d D U P
C17 C -0.3601(14) -0.0408(18) 0.8320(9) 0.100(11) Uani 0.5 1 d D U P
H17A H -0.3530 0.0001 0.8319 0.120 Uiso 0.5 1 calc R U P
H17B H -0.3109 -0.0572 0.8497 0.120 Uiso 0.5 1 calc R U P
N6 N -0.528(3) -0.1621(10) 0.7934(14) 0.166(15) Uani 0.5 1 d D U P
C19 C -0.538(4) -0.0980(18) 0.8630(19) 0.19(2) Uani 0.5 1 d D U P
H19A H -0.5120 -0.0954 0.8987 0.227 Uiso 0.5 1 calc R U P
H19B H -0.5923 -0.0862 0.8611 0.227 Uiso 0.5 1 calc R U P
C18 C -0.4208(19) -0.053(3) 0.8617(7) 0.158(17) Uani 0.5 1 d D U P
H18A H -0.4067 -0.0885 0.8805 0.190 Uiso 0.5 1 calc R U P
H18B H -0.4211 -0.0234 0.8868 0.190 Uiso 0.5 1 calc R U P

loop_
_atom_site_aniso_label
_atom_site_aniso_U_11
_atom_site_aniso_U_22
_atom_site_aniso_U_33
_atom_site_aniso_U_23
_atom_site_aniso_U_13
_atom_site_aniso_U_12
Cd1 0.0428(5) 0.0658(7) 0.0260(4) -0.0010(4) 0.0103(3) -0.0022(4)
Cd2 0.0577(6) 0.0467(6) 0.0462(5) 0.0002(4) 0.0032(4) -0.0055(5)
Cd3 0.065(2) 0.063(2) 0.064(2) 0.000 0.0139(10) 0.000
Cd33 0.068(3) 0.067(4) 0.069(3) 0.0007(10) 0.0115(12) 0.0000(10)
V1 0.084(2) 0.0421(19) 0.0316(15) 0.000 0.0092(14) 0.000
V2 0.0661(15) 0.0621(16) 0.0305(10) 0.0041(9) 0.0065(9) 0.0166(12)
V3 0.0400(11) 0.0671(16) 0.0291(10) 0.0017(9) 0.0058(7) 0.0084(11)
V4 0.0314(10) 0.0624(15) 0.0283(9) 0.0000(8) 0.0008(7) -0.0023(10)
V5 0.0343(11) 0.0668(16) 0.0307(10) 0.0050(9) 0.0076(7) -0.0016(10)
V6 0.0402(16) 0.0501(19) 0.0309(13) 0.000 0.0010(10) 0.000
V7 0.0518(13) 0.0585(15) 0.0222(9) 0.0020(8) 0.0054(8) 0.0015(11)
Ge1 0.0386(7) 0.0554(9) 0.0231(5) -0.0030(5) 0.0021(4) 0.0010(6)
Ge2 0.0450(8) 0.0798(11) 0.0303(6) 0.0040(6) 0.0115(5) 0.0170(7)
Ge3 0.0390(7) 0.0561(9) 0.0297(6) -0.0045(5) 0.0031(5) 0.0045(6)
Ge4 0.0682(10) 0.0595(10) 0.0301(6) 0.0019(6) 0.0100(6) -0.0202(8)
O1 0.134(16) 0.045(9) 0.071(10) 0.000 0.011(9) 0.000
O2 0.091(8) 0.106(9) 0.039(5) 0.031(5) 0.022(5) 0.035(7)
O3 0.098(9) 0.107(10) 0.046(6) -0.001(6) -0.001(5) 0.029(8)
O4 0.115(9) 0.072(8) 0.055(6) 0.018(5) 0.017(6) -0.035(7)
O5 0.058(6) 0.059(7) 0.064(6) -0.017(5) 0.006(4) 0.004(5)
O6 0.031(5) 0.131(10) 0.053(5) 0.008(6) 0.007(4) 0.016(6)
O7 0.040(5) 0.100(9) 0.049(5) 0.007(5) -0.010(4) -0.002(5)
O8 0.066(6) 0.059(6) 0.027(4) 0.002(3) 0.008(4) -0.002(5)
O9 0.047(5) 0.070(7) 0.036(4) -0.001(4) 0.008(3) -0.005(5)
O10 0.041(5) 0.087(8) 0.057(5) 0.018(5) 0.013(4) -0.007(5)
O11 0.066(9) 0.051(9) 0.055(8) 0.000 -0.002(6) 0.000
O12 0.049(5) 0.061(6) 0.027(4) 0.000(3) 0.009(3) 0.008(4)
O13 0.068(6) 0.073(7) 0.026(4) -0.002(4) 0.007(4) -0.012(5)
O14 0.046(6) 0.084(8) 0.060(6) -0.008(5) 0.000(4) -0.012(5)
O15 0.052(5) 0.069(6) 0.029(4) 0.010(4) 0.012(3) 0.014(5)
O16 0.061(6) 0.075(7) 0.043(5) 0.003(4) 0.015(4) 0.021(5)
O17 0.062(6) 0.068(7) 0.040(5) 0.006(4) 0.012(4) 0.009(5)
O18 0.042(5) 0.072(7) 0.029(4) -0.001(4) 0.008(3) 0.004(4)
O19 0.036(4) 0.052(5) 0.034(4) -0.005(3) 0.003(3) 0.014(4)
O20 0.042(5) 0.062(6) 0.031(4) -0.003(4) 0.003(3) -0.002(4)
O21 0.042(5) 0.071(7) 0.032(4) 0.001(4) 0.004(3) 0.004(5)
O22 0.043(5) 0.062(6) 0.024(4) 0.001(3) 0.001(3) 0.002(4)
O23 0.049(5) 0.045(5) 0.030(4) 0.005(3) -0.008(3) -0.004(4)
O24 0.040(5) 0.063(6) 0.027(4) 0.003(3) 0.003(3) 0.000(4)
O25 0.033(4) 0.054(6) 0.051(5) -0.012(4) 0.011(3) -0.006(4)
O1W 0.31(2) 0.31(2) 0.31(2) 0.000 0.055(5) 0.000
O2W 0.243(12) 0.243(12) 0.244(12) 0.000(2) 0.042(3) 0.000(2)
O3W 0.239(12) 0.239(12) 0.240(12) -0.001(2) 0.041(3) 0.000(2)
O4W 0.238(12) 0.237(12) 0.238(12) 0.000(2) 0.042(3) -0.001(2)
O5W 0.24(2) 0.24(2) 0.24(2) 0.000(2) 0.043(4) 0.000(2)
O6W 0.306(17) 0.306(17) 0.306(17) 0.000(2) 0.054(4) 0.000(2)
O7W 0.187(17) 0.187(17) 0.188(17) 0.000(2) 0.033(4) 0.000(2)
N4 0.127(13) 0.031(7) 0.070(8) 0.007(5) 0.040(8) 0.006(8)
N3 0.091(10) 0.068(9) 0.039(6) -0.016(5) -0.001(6) -0.002(7)
N2 0.053(7) 0.081(10) 0.039(6) 0.012(5) 0.014(5) 0.003(6)
N1 0.046(6) 0.070(9) 0.039(6) -0.001(5) 0.018(4) 0.001(6)
C5 0.059(9) 0.075(11) 0.038(7) -0.007(6) 0.015(6) -0.026(8)
C10 0.060(10) 0.107(15) 0.048(8) 0.017(8) 0.021(7) 0.002(10)
C6 0.044(7) 0.106(13) 0.028(6) 0.006(6) 0.016(5) -0.013(8)
N5 0.067(10) 0.18(2) 0.117(13) 0.079(13) 0.034(9) 0.031(11)
C101 0.099(14) 0.157(19) 0.033(8) -0.008(10) 0.040(8) -0.012(14)
C8 0.091(13) 0.099(15) 0.045(8) 0.026(8) 0.023(8) -0.008(11)
C9 0.089(13) 0.114(16) 0.075(11) 0.054(11) 0.023(9) 0.034(12)
C16 0.078(13) 0.15(2) 0.056(10) 0.043(12) -0.009(8) -0.042(14)
C7 0.064(10) 0.085(12) 0.048(8) 0.014(7) 0.018(6) 0.002(9)
C4 0.067(10) 0.101(14) 0.050(8) -0.029(8) 0.027(7) -0.023(10)
C1 0.085(12) 0.061(11) 0.070(10) -0.013(8) 0.040(8) 0.008(9)
C100 0.136(19) 0.138(17) 0.040(9) -0.026(10) 0.051(10) -0.054(15)
C3 0.107(15) 0.083(14) 0.068(11) -0.021(9) 0.038(10) -0.011(12)
C2 0.097(13) 0.068(12) 0.076(11) -0.013(8) 0.039(9) -0.002(10)
C15 0.18(2) 0.090(16) 0.061(11) 0.024(10) -0.034(13) -0.083(17)
C14 0.149(10) 0.148(10) 0.148(10) 0.0001(10) 0.026(2) 0.0000(10)
C13 0.127(8) 0.126(8) 0.126(8) 0.0000(10) 0.0223(17) 0.0004(10)
N7 0.147(14) 0.147(14) 0.147(14) 0.0000(10) 0.026(3) 0.0000(10)
C20 0.144(16) 0.144(16) 0.144(16) 0.0000(10) 0.025(3) 0.0000(10)
N8 0.101(10) 0.101(10) 0.101(10) 0.0000(10) 0.018(2) 0.0002(10)
C17 0.100(11) 0.100(11) 0.100(11) 0.0000(10) 0.017(2) 0.0000(10)
N6 0.166(15) 0.166(15) 0.166(15) 0.0000(10) 0.029(3) 0.0000(10)
C19 0.19(2) 0.19(2) 0.19(2) 0.0000(10) 0.033(4) 0.0000(10)
C18 0.158(17) 0.158(17) 0.158(17) 0.0000(10) 0.028(3) 0.0001(10)

loop_
_atom_type_symbol
_atom_type_description
_atom_type_scat_dispersion_real
_atom_type_scat_dispersion_imag
_atom_type_scat_source
C C 0.0033 0.0016 'International Tables Vol C Tables 4.2.6.8 and 6.1.1.4'
H H 0.0000 0.0000 'International Tables Vol C Tables 4.2.6.8 and 6.1.1.4'
N N 0.0061 0.0033 'International Tables Vol C Tables 4.2.6.8 and 6.1.1.4'
O O 0.0106 0.0060 'International Tables Vol C Tables 4.2.6.8 and 6.1.1.4'
V V 0.3005 0.5294 'International Tables Vol C Tables 4.2.6.8 and 6.1.1.4'
Ge Ge 0.1547 1.8001 'International Tables Vol C Tables 4.2.6.8 and 6.1.1.4'
Cd Cd -0.8075 1.2024 'International Tables Vol C Tables 4.2.6.8 and 6.1.1.4'

loop_
_geom_angle_atom_site_label_1
_geom_angle_atom_site_label_2
_geom_angle_atom_site_label_3
_geom_angle
_geom_angle_site_symmetry_1
_geom_angle_site_symmetry_3
O25 Cd1 O21 124.3(3) . 2_456
O25 Cd1 O24 87.3(3) . .
O21 Cd1 O24 67.0(3) 2_456 .
O25 Cd1 O9 66.2(3) . .
O21 Cd1 O9 88.2(3) 2_456 .
O24 Cd1 O9 124.4(3) . .
O25 Cd1 N2 97.7(4) . .
O21 Cd1 N2 130.0(4) 2_456 .
O24 Cd1 N2 148.9(4) . .
O9 Cd1 N2 85.1(4) . .
O25 Cd1 N1 122.8(3) . .
O21 Cd1 N1 102.2(3) 2_456 .
O24 Cd1 N1 81.9(3) . .
O9 Cd1 N1 153.6(3) . .
N2 Cd1 N1 69.6(4) . .
O23 Cd2 O23 79.4(3) . 7_356
O23 Cd2 N3 97.3(4) . .
O23 Cd2 N3 114.8(4) 7_356 .
O23 Cd2 N5 120.5(6) . .
O23 Cd2 N5 94.3(5) 7_356 .
N3 Cd2 N5 136.3(7) . .
O23 Cd2 N4 101.1(4) . .
O23 Cd2 N4 168.2(4) 7_356 .
N3 Cd2 N4 77.0(4) . .
N5 Cd2 N4 75.1(6) . .
O23 Cd2 Cd2 39.7(2) . 7_356
O23 Cd2 Cd2 39.7(2) 7_356 7_356
N3 Cd2 Cd2 110.8(4) . 7_356
N5 Cd2 Cd2 112.3(6) . 7_356
N4 Cd2 Cd2 139.6(4) . 7_356
Cd33 Cd3 N7 133(2) 2_456 .
Cd33 Cd3 N7 38.8(18) 2_456 2_456
N7 Cd3 N7 150.6(18) . 2_456
Cd33 Cd3 N8 114.7(19) 2_456 2_456
N7 Cd3 N8 96.2(9) . 2_456
N7 Cd3 N8 76.6(7) 2_456 2_456
Cd33 Cd3 N8 59.2(17) 2_456 .
N7 Cd3 N8 76.6(7) . .
N7 Cd3 N8 96.2(9) 2_456 .
N8 Cd3 N8 151.5(19) 2_456 .
Cd33 Cd3 N6 67(3) 2_456 2_456
N7 Cd3 N6 137.0(15) . 2_456
N7 Cd3 N6 71.4(11) 2_456 2_456
N8 Cd3 N6 107.6(16) 2_456 2_456
N8 Cd3 N6 95.6(16) . 2_456
Cd33 Cd3 N6 134(3) 2_456 .
N7 Cd3 N6 71.4(11) . .
N7 Cd3 N6 137.0(15) 2_456 .
N8 Cd3 N6 95.6(16) 2_456 .
N8 Cd3 N6 107.6(16) . .
N6 Cd3 N6 71.1(19) 2_456 .
Cd33 Cd3 O11 79(3) 2_456 .
N7 Cd3 O11 75.3(9) . .
N7 Cd3 O11 75.3(9) 2_456 .
N8 Cd3 O11 75.8(9) 2_456 .
N8 Cd3 O11 75.8(9) . .
N6 Cd3 O11 144.5(9) 2_456 .
N6 Cd3 O11 144.5(9) . .
Cd33 Cd33 N7 129(2) 2_456 .
Cd33 Cd33 N8 106.5(18) 2_456 2_456
N7 Cd33 N8 116.8(13) . 2_456
Cd33 Cd33 N6 110.9(13) 2_456 .
N7 Cd33 N6 81.9(14) . .
N8 Cd33 N6 106.8(19) 2_456 .
Cd33 Cd33 O11 78.5(4) 2_456 .
N7 Cd33 O11 83.1(12) . .
N8 Cd33 O11 80.6(11) 2_456 .
N6 Cd33 O11 165.0(13) . .
Cd33 Cd33 N8 51.6(15) 2_456 .
N7 Cd33 N8 77.5(10) . .
N8 Cd33 N8 147.7(16) 2_456 .
N6 Cd33 N8 103.7(18) . .
O11 Cd33 N8 72.3(9) . .
Cd33 Cd33 N7 34.2(14) 2_456 2_456
N7 Cd33 N7 150.0(18) . 2_456
N8 Cd33 N7 72.4(8) 2_456 2_456
N6 Cd33 N7 124.5(16) . 2_456
O11 Cd33 N7 69.9(9) . 2_456
N8 Cd33 N7 81.8(8) . 2_456
Cd33 Cd33 N6 48.8(10) 2_456 2_456
N7 Cd33 N6 135.8(17) . 2_456
N8 Cd33 N6 101.7(16) 2_456 2_456
N6 Cd33 N6 66.1(18) . 2_456
O11 Cd33 N6 126.1(11) . 2_456
N8 Cd33 N6 81.2(14) . 2_456
N7 Cd33 N6 60.2(10) 2_456 2_456
O1 V1 O8 111.8(3) . 2_456
O1 V1 O8 111.8(3) . .
O8 V1 O8 136.3(6) 2_456 .
O1 V1 O13 104.7(3) . 2_456
O8 V1 O13 89.1(4) 2_456 2_456
O8 V1 O13 80.0(4) . 2_456
O1 V1 O13 104.7(3) . .
O8 V1 O13 80.0(4) 2_456 .
O8 V1 O13 89.1(4) . .
O13 V1 O13 150.5(6) 2_456 .
O1 V1 V2 111.58(7) . 2_456
O8 V1 V2 39.1(3) 2_456 2_456
O8 V1 V2 120.2(3) . 2_456
O13 V1 V2 124.5(3) 2_456 2_456
O13 V1 V2 41.1(2) . 2_456
O1 V1 V2 111.58(7) . .
O8 V1 V2 120.2(3) 2_456 .
O8 V1 V2 39.1(3) . .
O13 V1 V2 41.1(2) 2_456 .
O13 V1 V2 124.5(3) . .
V2 V1 V2 136.85(15) 2_456 .
O3 V2 O12 110.6(5) . .
O3 V2 O8 111.0(6) . .
O12 V2 O8 82.8(4) . .
O3 V2 O17 110.1(6) . .
O12 V2 O17 79.4(4) . .
O8 V2 O17 138.7(4) . .
O3 V2 O13 108.4(5) . 2_456
O12 V2 O13 140.8(4) . 2_456
O8 V2 O13 79.4(4) . 2_456
O17 V2 O13 91.5(4) . 2_456
O3 V2 V7 110.3(4) . .
O12 V2 V7 42.0(3) . .
O8 V2 V7 42.0(2) . .
O17 V2 V7 117.2(3) . .
O13 V2 V7 117.9(3) 2_456 .
O3 V2 V3 113.3(5) . .
O12 V2 V3 39.2(3) . .
O8 V2 V3 115.8(3) . .
O17 V2 V3 40.5(3) . .
O13 V2 V3 124.3(3) 2_456 .
V7 V2 V3 79.69(8) . .
O3 V2 V1 113.4(5) . .
O12 V2 V1 115.8(3) . .
O8 V2 V1 38.7(2) . .
O17 V2 V1 123.0(3) . .
O13 V2 V1 40.8(3) 2_456 .
V7 V2 V1 79.45(8) . .
V3 V2 V1 132.97(11) . .
O7 V3 O18 113.3(5) . .
O7 V3 O12 110.0(5) . .
O18 V3 O12 136.6(4) . .
O7 V3 O15 106.8(5) . .
O18 V3 O15 79.2(3) . .
O12 V3 O15 89.1(4) . .
O7 V3 O17 106.2(5) . .
O18 V3 O17 88.3(4) . .
O12 V3 O17 79.3(4) . .
O15 V3 O17 147.0(4) . .
O7 V3 V4 112.7(4) . .
O18 V3 V4 38.7(2) . .
O12 V3 V4 121.0(3) . .
O15 V3 V4 40.8(2) . .
O17 V3 V4 123.0(3) . .
O7 V3 V2 110.3(4) . .
O18 V3 V2 120.2(3) . .
O12 V3 V2 38.7(2) . .
O15 V3 V2 123.5(3) . .
O17 V3 V2 40.9(3) . .
V4 V3 V2 136.95(9) . .
O14 V4 O18 110.9(5) . .
O14 V4 O22 111.9(5) . 2_456
O18 V4 O22 84.1(3) . 2_456
O14 V4 O15 108.4(5) . .
O18 V4 O15 79.1(4) . .
O22 V4 O15 139.6(4) 2_456 .
O14 V4 O20 107.7(5) . .
O18 V4 O20 141.3(4) . .
O22 V4 O20 79.2(3) 2_456 .
O15 V4 O20 91.5(4) . .
O14 V4 V5 111.1(4) . .
O18 V4 V5 42.9(2) . .
O22 V4 V5 42.6(3) 2_456 .
O15 V4 V5 118.0(3) . .
O20 V4 V5 118.4(2) . .
O14 V4 V3 112.0(4) . .
O18 V4 V3 39.2(2) . .
O22 V4 V3 117.4(3) 2_456 .
O15 V4 V3 40.2(2) . .
O20 V4 V3 124.6(3) . .
V5 V4 V3 80.79(8) . .
O14 V4 V6 114.5(4) . .
O18 V4 V6 116.2(2) . .
O22 V4 V6 38.4(2) 2_456 .
O15 V4 V6 122.8(3) . .
O20 V4 V6 40.9(2) . .
V5 V4 V6 79.49(7) . .
V3 V4 V6 133.31(10) . .
O10 V5 O22 106.2(5) . 2_456
O10 V5 O18 108.0(4) . .
O22 V5 O18 83.3(3) 2_456 .
O10 V5 O24 107.8(4) . 2_456
O22 V5 O24 88.2(3) 2_456 2_456
O18 V5 O24 144.1(4) . 2_456
O10 V5 O21 107.2(5) . .
O22 V5 O21 146.5(4) 2_456 .
O18 V5 O21 88.6(4) . .
O24 V5 O21 79.6(4) 2_456 .
O10 V5 V4 105.0(4) . .
O22 V5 V4 42.4(2) 2_456 .
O18 V5 V4 42.2(3) . .
O24 V5 V4 126.7(3) 2_456 .
O21 V5 V4 127.7(3) . .
O11 V6 O22 111.2(3) . .
O11 V6 O22 111.2(3) . 2_456
O22 V6 O22 137.6(6) . 2_456
O11 V6 O20 104.6(3) . 2_456
O22 V6 O20 78.7(3) . 2_456
O22 V6 O20 90.8(3) 2_456 2_456
O11 V6 O20 104.6(3) . .
O22 V6 O20 90.8(3) . .
O22 V6 O20 78.7(3) 2_456 .
O20 V6 O20 150.9(5) 2_456 .
O11 V6 V4 111.86(7) . .
O22 V6 V4 121.1(3) . .
O22 V6 V4 38.2(2) 2_456 .
O20 V6 V4 124.9(3) 2_456 .
O20 V6 V4 40.6(2) . .
O11 V6 V4 111.86(7) . 2_456
O22 V6 V4 38.2(2) . 2_456
O22 V6 V4 121.1(3) 2_456 2_456
O20 V6 V4 40.6(2) 2_456 2_456
O20 V6 V4 124.9(3) . 2_456
V4 V6 V4 136.28(14) . 2_456
O2 V7 O8 109.4(5) . .
O2 V7 O12 105.9(5) . .
O8 V7 O12 82.6(4) . .
O2 V7 O25 105.5(5) . .
O8 V7 O25 145.1(4) . .
O12 V7 O25 89.7(4) . .
O2 V7 O9 106.4(5) . .
O8 V7 O9 88.5(4) . .
O12 V7 O9 147.6(4) . .
O25 V7 O9 80.0(4) . .
O2 V7 V2 105.9(4) . .
O8 V7 V2 42.2(3) . .
O12 V7 V2 41.6(3) . .
O25 V7 V2 127.6(3) . .
O9 V7 V2 127.9(3) . .
O23 Ge1 O25 113.5(4) . .
O23 Ge1 O15 110.9(4) . .
O25 Ge1 O15 110.9(4) . .
O23 Ge1 O19 110.7(4) . .
O25 Ge1 O19 106.3(4) . .
O15 Ge1 O19 103.9(4) . .
O21 Ge2 O6 114.5(5) . .
O21 Ge2 O17 113.4(4) . .
O6 Ge2 O17 110.1(4) . .
O21 Ge2 O16 107.6(4) . .
O6 Ge2 O16 104.7(5) . .
O17 Ge2 O16 105.7(5) . .
O24 Ge3 O5 113.8(4) . .
O24 Ge3 O20 111.4(4) . .
O5 Ge3 O20 110.5(5) . .
O24 Ge3 O19 108.6(4) . .
O5 Ge3 O19 105.6(4) . .
O20 Ge3 O19 106.6(4) . .
O9 Ge4 O13 112.7(4) . .
O9 Ge4 O4 112.3(5) . .
O13 Ge4 O4 109.9(5) . .
O9 Ge4 O16 107.5(4) . 2_456
O13 Ge4 O16 107.2(4) . 2_456
O4 Ge4 O16 106.9(5) . 2_456
V1 O8 V7 153.9(5) . .
V1 O8 V2 102.2(4) . .
V7 O8 V2 95.8(4) . .
Ge4 O9 V7 128.3(5) . .
Ge4 O9 Cd1 125.4(5) . .
V7 O9 Cd1 105.0(4) . .
V6 O11 Cd33 168.5(4) . .
V6 O11 Cd33 168.5(4) . 2_456
Cd33 O11 Cd33 23.1(8) . 2_456
V6 O11 Cd3 180.0 . .
Cd33 O11 Cd3 11.5(4) . .
Cd33 O11 Cd3 11.5(4) 2_456 .
V2 O12 V7 96.4(4) . .
V2 O12 V3 102.1(4) . .
V7 O12 V3 152.9(5) . .
Ge4 O13 V1 125.2(5) . .
Ge4 O13 V2 134.5(6) . 2_456
V1 O13 V2 98.0(3) . 2_456
Ge1 O15 V3 123.0(5) . .
Ge1 O15 V4 137.2(5) . .
V3 O15 V4 99.0(3) . .
Ge2 O16 Ge4 116.8(5) . 2_456
Ge2 O17 V3 123.9(6) . .
Ge2 O17 V2 136.2(6) . .
V3 O17 V2 98.7(4) . .
V4 O18 V3 102.1(3) . .
V4 O18 V5 94.9(4) . .
V3 O18 V5 154.9(5) . .
Ge3 O19 Ge1 117.8(4) . .
Ge3 O20 V4 134.5(5) . .
Ge3 O20 V6 124.0(4) . .
V4 O20 V6 98.6(3) . .
Ge2 O21 V5 125.3(4) . .
Ge2 O21 Cd1 126.8(5) . 2_456
V5 O21 Cd1 106.9(4) . 2_456
V4 O22 V6 103.4(3) 2_456 .
V4 O22 V5 95.1(4) 2_456 2_456
V6 O22 V5 152.8(5) . 2_456
Ge1 O23 Cd2 127.6(4) . .
Ge1 O23 Cd2 127.8(4) . 7_356
Cd2 O23 Cd2 100.6(3) . 7_356
Ge3 O24 V5 129.0(5) . 2_456
Ge3 O24 Cd1 124.5(4) . .
V5 O24 Cd1 106.3(4) 2_456 .
Ge1 O25 V7 124.1(4) . .
Ge1 O25 Cd1 126.9(5) . .
V7 O25 Cd1 108.7(4) . .
C14 N4 C15 117.1(19) . .
C14 N4 Cd2 108.4(13) . .
C15 N4 Cd2 104.5(12) . .
C13 N3 Cd2 111.1(12) . .
C10 N2 C6 120.4(12) . .
C10 N2 Cd1 122.3(9) . .
C6 N2 Cd1 117.1(10) . .
C1 N1 C5 116.3(13) . .
C1 N1 Cd1 125.8(9) . .
C5 N1 Cd1 117.8(10) . .
N1 C5 C4 124.1(16) . .
N1 C5 C6 117.4(12) . .
C4 C5 C6 118.4(13) . .
N2 C10 C9 119.2(16) . .
N2 C6 C7 120.5(16) . .
N2 C6 C5 117.6(11) . .
C7 C6 C5 121.8(13) . .
C16 N5 Cd2 108.9(12) . .
C100 C101 C7 118.1(16) . .
C7 C8 C9 121.7(14) . .
C8 C9 C10 119.0(18) . .
C15 C16 N5 110.3(16) . .
C8 C7 C101 121.1(16) . .
C8 C7 C6 119.2(15) . .
C101 C7 C6 119.7(17) . .
C5 C4 C3 117.6(15) . .
C5 C4 C100 116.0(18) . .
C3 C4 C100 126.4(15) . .
N1 C1 C2 122.8(15) . .
C101 C100 C4 126.0(16) . .
C2 C3 C4 118.4(16) . .
C3 C2 C1 120.7(18) . .
C16 C15 N4 109.6(15) . .
N4 C14 C13 121(2) . .
N3 C13 C14 119(2) . .
C19 N7 C18 104(3) . .
C19 N7 Cd33 112(2) . .
C18 N7 Cd33 121.6(11) . .
C19 N7 Cd3 117(2) . .
C18 N7 Cd3 112.2(9) . .
Cd33 N7 Cd3 9.5(5) . .
C19 N7 Cd33 123.8(19) . 2_456
C18 N7 Cd33 105.3(9) . 2_456
Cd33 N7 Cd33 16.8(8) . 2_456
Cd3 N7 Cd33 8.0(4) . 2_456
C19 C20 N6 113.4(11) . .
C17 N8 Cd33 123.7(11) . 2_456
C17 N8 Cd3 112.4(9) . .
Cd33 N8 Cd3 12.0(4) 2_456 .
C17 N8 Cd33 102.0(9) . .
Cd33 N8 Cd33 21.9(8) 2_456 .
Cd3 N8 Cd33 10.4(4) . .
N8 C17 C18 117.3(13) . .
C20 N6 Cd33 108.4(16) . .
C20 N6 Cd3 118.6(16) . .
Cd33 N6 Cd3 12.5(5) . .
C20 N6 Cd33 124.2(17) . 2_456
Cd33 N6 Cd33 20.3(7) . 2_456
Cd3 N6 Cd33 7.8(5) . 2_456
C20 C19 N7 113.5(11) . .
N7 C18 C17 116.0(18) . .

loop_
_geom_bond_atom_site_label_1
_geom_bond_atom_site_label_2
_geom_bond_distance
_geom_bond_site_symmetry_2
Cd1 O25 2.264(8) .
Cd1 O21 2.271(8) 2_456
Cd1 O24 2.303(9) .
Cd1 O9 2.350(10) .
Cd1 N2 2.364(11) .
Cd1 N1 2.385(11) .
Cd2 O23 2.232(8) .
Cd2 O23 2.234(8) 7_356
Cd2 N3 2.254(12) .
Cd2 N5 2.320(14) .
Cd2 N4 2.387(12) .
Cd2 Cd2 3.435(2) 7_356
Cd3 Cd33 0.498(16) 2_456
Cd3 N7 2.258(10) .
Cd3 N7 2.258(10) 2_456
Cd3 N8 2.262(10) 2_456
Cd3 N8 2.262(10) .
Cd3 N6 2.261(10) 2_456
Cd3 N6 2.261(10) .
Cd3 O11 2.493(16) .
Cd33 Cd33 0.98(3) 2_456
Cd33 N7 1.895(18) .
Cd33 N8 2.052(18) 2_456
Cd33 N6 2.12(3) .
Cd33 O11 2.45(2) .
Cd33 N8 2.511(19) .
Cd33 N7 2.62(2) 2_456
Cd33 N6 2.63(2) 2_456
V1 O1 1.598(16) .
V1 O8 1.934(8) 2_456
V1 O8 1.934(8) .
V1 O13 1.994(10) 2_456
V1 O13 1.995(10) .
V1 V2 3.020(3) 2_456
V1 V2 3.020(3) .
V2 O3 1.633(12) .
V2 O12 1.925(8) .
V2 O8 1.947(9) .
V2 O17 1.992(10) .
V2 O13 2.006(8) 2_456
V2 V7 2.883(3) .
V2 V3 3.010(4) .
V3 O7 1.586(9) .
V3 O18 1.941(9) .
V3 O12 1.944(9) .
V3 O15 1.964(9) .
V3 O17 1.977(10) .
V3 V4 3.003(3) .
V4 O14 1.589(10) .
V4 O18 1.920(9) .
V4 O22 1.925(7) 2_456
V4 O15 1.987(9) .
V4 O20 1.992(9) .
V4 V5 2.846(3) .
V4 V6 3.028(2) .
V5 O10 1.617(9) .
V5 O22 1.934(9) 2_456
V5 O18 1.944(8) .
V5 O24 1.964(8) 2_456
V5 O21 1.979(10) .
V6 O11 1.623(14) .
V6 O22 1.933(8) .
V6 O22 1.933(8) 2_456
V6 O20 2.003(8) 2_456
V6 O20 2.003(8) .
V6 V4 3.028(2) 2_456
V7 O2 1.616(9) .
V7 O8 1.940(8) .
V7 O12 1.941(9) .
V7 O25 1.955(9) .
V7 O9 1.968(9) .
Ge1 O23 1.703(7) .
Ge1 O25 1.746(8) .
Ge1 O15 1.768(8) .
Ge1 O19 1.781(8) .
Ge2 O21 1.726(9) .
Ge2 O6 1.732(9) .
Ge2 O17 1.758(8) .
Ge2 O16 1.775(10) .
Ge3 O24 1.731(9) .
Ge3 O5 1.745(10) .
Ge3 O20 1.749(8) .
Ge3 O19 1.772(7) .
Ge4 O9 1.723(9) .
Ge4 O13 1.748(8) .
Ge4 O4 1.769(11) .
Ge4 O16 1.777(11) 2_456
O11 Cd33 2.45(2) 2_456
O13 V2 2.006(8) 2_456
O16 Ge4 1.777(11) 2_456
O21 Cd1 2.271(8) 2_456
O22 V4 1.925(7) 2_456
O22 V5 1.934(9) 2_456
O23 Cd2 2.234(8) 7_356
O24 V5 1.965(8) 2_456
N4 C14 1.39(3) .
N4 C15 1.46(3) .
N3 C13 1.44(3) .
N2 C10 1.32(2) .
N2 C6 1.367(18) .
N1 C1 1.280(19) .
N1 C5 1.332(16) .
C5 C4 1.387(19) .
C5 C6 1.46(2) .
C10 C9 1.46(2) .
C6 C7 1.417(18) .
N5 C16 1.47(2) .
C101 C100 1.33(3) .
C101 C7 1.41(2) .
C8 C7 1.33(2) .
C8 C9 1.34(3) .
C16 C15 1.46(3) .
C4 C3 1.39(3) .
C4 C100 1.49(2) .
C1 C2 1.43(2) .
C3 C2 1.28(2) .
C14 C13 1.429(10) .
N7 C19 1.436(10) .
N7 C18 1.440(10) .
N7 Cd33 2.62(2) 2_456
C20 C19 1.435(10) .
C20 N6 1.441(10) .
N8 C17 1.436(10) .
N8 Cd33 2.052(18) 2_456
C17 C18 1.442(10) .
N6 Cd33 2.63(2) 2_456
